data_4306659
loop_
_publ_author_name
'Huan-Wei Tseng'
'Ruifa Zong'
'James T. Muckerman'
'Randolph Thummel'

_publ_section_title
;
Mononuclear Ruthenium(II) Complexes That Catalyze Water Oxidation
;
_journal_name_full 'Inorganic Chemistry'
_journal_page_first 11763
_journal_page_last 11773
_journal_paper_doi 10.1021/ic8014817
_journal_volume 47
_journal_year 2008
_chemical_formula_moiety 'C28 H20 N6 Cl Ru +, P F6 -, 0.5 H2 O'
_chemical_formula_sum 'C28 H21 Cl F6 N6 O0.5 P Ru'
_chemical_formula_weight 731.00
_chemical_name_systematic
; 
 ? 
;
_space_group_IT_number 60
_symmetry_cell_setting orthorhombic
_symmetry_space_group_name_Hall '-P 2n 2ab'
_symmetry_space_group_name_H-M 'P b c n'
_atom_sites_solution_hydrogens geom
_atom_sites_solution_primary direct
_atom_sites_solution_secondary difmap
_audit_creation_method SHELXL-97
_cell_angle_alpha 90.00
_cell_angle_beta 90.00
_cell_angle_gamma 90.00
_cell_formula_units_Z 8
_cell_length_a 29.8331(11)
_cell_length_b 8.7588(3)
_cell_length_c 21.1705(8)
_cell_measurement_reflns_used 8130
_cell_measurement_temperature 223(2)
_cell_measurement_theta_max 25.05
_cell_measurement_theta_min 1.92
_cell_volume 5531.9(3)
_computing_cell_refinement 'SAINT v7.12A (Bruker-Nonius, 2004)'
_computing_data_collection 'APEX2 v1.0-27 (Bruker-Nonius, 2005)'
_computing_data_reduction 'SAINT v7.12A (Bruker-Nonius, 2004)'
_computing_structure_refinement 'SHELXL v6.12 (G.M. Sheldrick, 2001)'
_computing_structure_solution 'SHELXS v6.12 (G.M. Sheldrick, 2001)'
_diffrn_ambient_temperature 223(2)
_diffrn_detector_area_resol_mean 4K
_diffrn_measured_fraction_theta_full 0.937
_diffrn_measured_fraction_theta_max 0.937
_diffrn_measurement_device_type 'Bruker-Nonius APEX II CCD'
_diffrn_measurement_method CCD
_diffrn_radiation_monochromator graphite
_diffrn_radiation_source 'fine-focus sealed tube'
_diffrn_radiation_type MoK\a
_diffrn_radiation_wavelength 0.71073
_diffrn_reflns_av_R_equivalents 0.0421
_diffrn_reflns_av_sigmaI/netI 0.0398
_diffrn_reflns_limit_h_max 30
_diffrn_reflns_limit_h_min 0
_diffrn_reflns_limit_k_max 10
_diffrn_reflns_limit_k_min 0
_diffrn_reflns_limit_l_max 25
_diffrn_reflns_limit_l_min 0
_diffrn_reflns_number 13687
_diffrn_reflns_theta_full 25.05
_diffrn_reflns_theta_max 25.05
_diffrn_reflns_theta_min 1.92
_diffrn_standards_decay_% 0.0
_exptl_absorpt_coefficient_mu 0.796
_exptl_absorpt_correction_T_max 0.9941
_exptl_absorpt_correction_T_min 0.6517
_exptl_absorpt_correction_type empirical
_exptl_crystal_colour 'Dark violet'
_exptl_crystal_density_diffrn 1.755
_exptl_crystal_density_method 'not measured'
_exptl_crystal_description 'rectangular column'
_exptl_crystal_F_000 2920
_exptl_crystal_size_max 0.40
_exptl_crystal_size_mid 0.15
_exptl_crystal_size_min 0.12
_refine_diff_density_max 0.613
_refine_diff_density_min -0.404
_refine_diff_density_rms 0.071
_refine_ls_extinction_method none
_refine_ls_goodness_of_fit_ref 0.973
_refine_ls_hydrogen_treatment mixed
_refine_ls_matrix_type full
_refine_ls_number_parameters 390
_refine_ls_number_reflns 4604
_refine_ls_number_restraints 0
_refine_ls_restrained_S_all 0.973
_refine_ls_R_factor_all 0.0515
_refine_ls_R_factor_gt 0.0296
_refine_ls_shift/su_max 0.049
_refine_ls_shift/su_mean 0.005
_refine_ls_structure_factor_coef Fsqd
_refine_ls_weighting_details 'calc w=1/[\s^2^(Fo^2^)+(0.0460P)^2^+0.4597P] where P=(Fo^2^+2Fc^2^)/3'
_refine_ls_weighting_scheme calc
_refine_ls_wR_factor_gt 0.0722
_refine_ls_wR_factor_ref 0.0823
_reflns_number_gt 3045
_reflns_number_total 5129
_reflns_threshold_expression >4sigma(I)
_cod_data_source_file ic8014817_si_002.cif
_cod_data_source_block Ru
_cod_depositor_comments
;
The following automatic conversions were performed:
'_symmetry_cell_setting' value 'Orthorhombic' changed to 'orthorhombic'
according to '/home/saulius/struct/CIF-dictionaries/cif_core.dic'
dictionary named 'cif_core.dic' version 2.4.1 from
2010-06-29.

'_exptl_absorpt_correction_type' value 'Empirical' changed to
'empirical' according to
'/home/saulius/struct/CIF-dictionaries/cif_core.dic' dictionary named
'cif_core.dic' version 2.4.1 from 2010-06-29.

Automatic conversion script
Id: cif_fix_enum 1527 2010-12-29 10:47:43Z saulius 
;
_cod_original_formula_sum 'C28 H21 Cl F6 N6 O0.50 P Ru'
_cod_database_code 4306659

loop_
_symmetry_equiv_pos_as_xyz
'x, y, z'
'-x+1/2, -y+1/2, z+1/2'
'-x, y, -z+1/2'
'x+1/2, -y+1/2, -z'
'-x, -y, -z'
'x-1/2, y-1/2, -z-1/2'
'x, -y, z-1/2'
'-x-1/2, y-1/2, z'

loop_
_atom_site_label
_atom_site_type_symbol
_atom_site_fract_x
_atom_site_fract_y
_atom_site_fract_z
_atom_site_U_iso_or_equiv
_atom_site_adp_type
_atom_site_occupancy
_atom_site_symmetry_multiplicity
_atom_site_calc_flag
_atom_site_refinement_flags
_atom_site_disorder_assembly
_atom_site_disorder_group
Ru Ru 0.402568(10) 0.68537(3) 0.605951(12) 0.02418(10) Uani 1 1 d . . .
Cl Cl 0.47787(3) 0.78127(9) 0.62049(4) 0.0357(2) Uani 1 1 d . . .
O1 O 0.5027(8) 0.5379(9) 0.7420(9) 0.053(3) Uiso 0.25 1 d P . .
N1 N 0.33775(9) 0.6012(3) 0.60844(12) 0.0244(6) Uani 1 1 d . . .
C2 C 0.31106(12) 0.5591(3) 0.55715(15) 0.0263(8) Uani 1 1 d . . .
N3 N 0.32695(10) 0.6007(3) 0.49983(13) 0.0317(7) Uani 1 1 d . . .
C4 C 0.30254(13) 0.5626(4) 0.45027(17) 0.0372(9) Uani 1 1 d . . .
H4 H 0.3130 0.5924 0.4102 0.045 Uiso 1 1 calc R . .
C5 C 0.26231(13) 0.4813(4) 0.45306(18) 0.0410(10) Uani 1 1 d . . .
H5 H 0.2467 0.4558 0.4160 0.049 Uiso 1 1 calc R . .
C6 C 0.24651(13) 0.4405(4) 0.51021(18) 0.0394(10) Uani 1 1 d . . .
H6 H 0.2197 0.3846 0.5133 0.047 Uiso 1 1 calc R . .
C7 C 0.27012(12) 0.4812(4) 0.56573(17) 0.0313(9) Uani 1 1 d . . .
C8 C 0.25565(13) 0.4499(4) 0.62747(18) 0.0394(10) Uani 1 1 d . . .
H8 H 0.2292 0.3943 0.6344 0.047 Uiso 1 1 calc R . .
C9 C 0.28010(12) 0.5004(4) 0.67679(18) 0.0366(9) Uani 1 1 d . . .
H9 H 0.2697 0.4843 0.7182 0.044 Uiso 1 1 calc R . .
C10 C 0.32095(12) 0.5769(3) 0.66690(15) 0.0272(8) Uani 1 1 d . . .
C11 C 0.34800(13) 0.6346(3) 0.71903(16) 0.0297(9) Uani 1 1 d . . .
N12 N 0.38758(10) 0.6984(3) 0.70152(12) 0.0286(7) Uani 1 1 d . . .
C13 C 0.41405(14) 0.7555(4) 0.74725(17) 0.0400(10) Uani 1 1 d . . .
H13 H 0.4413 0.8010 0.7355 0.048 Uiso 1 1 calc R . .
C14 C 0.40316(15) 0.7505(4) 0.80964(18) 0.0484(11) Uani 1 1 d . . .
H14 H 0.4229 0.7906 0.8401 0.058 Uiso 1 1 calc R . .
C15 C 0.36341(16) 0.6869(4) 0.82772(18) 0.0486(11) Uani 1 1 d . . .
H15 H 0.3553 0.6830 0.8706 0.058 Uiso 1 1 calc R . .
C16 C 0.33511(14) 0.6282(4) 0.78180(17) 0.0420(10) Uani 1 1 d . . .
H16 H 0.3075 0.5845 0.7932 0.050 Uiso 1 1 calc R . .
N17 N 0.38211(9) 0.8956(3) 0.57258(12) 0.0228(6) Uani 1 1 d . . .
C18 C 0.36237(11) 1.0089(3) 0.60474(15) 0.0273(8) Uani 1 1 d . . .
H18 H 0.3583 0.9977 0.6485 0.033 Uiso 1 1 calc R . .
C19 C 0.34768(12) 1.1421(4) 0.57589(17) 0.0318(9) Uani 1 1 d . . .
H19 H 0.3339 1.2194 0.5998 0.038 Uiso 1 1 calc R . .
C20 C 0.35363(13) 1.1595(3) 0.51190(16) 0.0342(9) Uani 1 1 d . . .
H20 H 0.3439 1.2487 0.4914 0.041 Uiso 1 1 calc R . .
C21 C 0.37410(12) 1.0445(3) 0.47841(15) 0.0301(9) Uani 1 1 d . . .
H21 H 0.3786 1.0552 0.4347 0.036 Uiso 1 1 calc R . .
C22 C 0.38810(11) 0.9129(3) 0.50892(14) 0.0229(7) Uani 1 1 d . . .
N23 N 0.41726(9) 0.6642(3) 0.51607(12) 0.0258(7) Uani 1 1 d . . .
C24 C 0.40932(11) 0.7825(3) 0.47648(15) 0.0260(8) Uani 1 1 d . . .
C25 C 0.41904(12) 0.7694(4) 0.41316(16) 0.0327(9) Uani 1 1 d . . .
H25 H 0.4140 0.8517 0.3855 0.039 Uiso 1 1 calc R . .
C26 C 0.43644(12) 0.6332(4) 0.39079(17) 0.0376(9) Uani 1 1 d . . .
H26 H 0.4423 0.6215 0.3474 0.045 Uiso 1 1 calc R . .
C27 C 0.44517(12) 0.5152(4) 0.43156(17) 0.0364(9) Uani 1 1 d . . .
H27 H 0.4576 0.4235 0.4166 0.044 Uiso 1 1 calc R . .
C28 C 0.43542(11) 0.5329(3) 0.49540(16) 0.0284(8) Uani 1 1 d . . .
N29 N 0.42784(10) 0.4652(3) 0.60500(14) 0.0315(7) Uani 1 1 d . . .
C30 C 0.44197(12) 0.4201(3) 0.54616(18) 0.0327(9) Uani 1 1 d . . .
C31 C 0.46125(12) 0.2770(4) 0.5367(2) 0.0411(10) Uani 1 1 d . . .
H31 H 0.4714 0.2480 0.4964 0.049 Uiso 1 1 calc R . .
C32 C 0.46526(13) 0.1783(4) 0.5874(2) 0.0479(12) Uani 1 1 d . . .
H32 H 0.4781 0.0811 0.5818 0.058 Uiso 1 1 calc R . .
C33 C 0.45052(14) 0.2228(4) 0.6454(2) 0.0483(11) Uani 1 1 d . . .
H33 H 0.4529 0.1562 0.6801 0.058 Uiso 1 1 calc R . .
C34 C 0.43194(13) 0.3671(4) 0.65322(19) 0.0409(10) Uani 1 1 d . . .
H34 H 0.4220 0.3968 0.6935 0.049 Uiso 1 1 calc R . .
P1 P 0.32848(6) 0.13831(17) 0.78301(7) 0.0395(8) Uani 0.70 1 d PG A 1
F1 F 0.38025(6) 0.1034(3) 0.77250(13) 0.0562(10) Uani 0.70 1 d PG A 1
F2 F 0.27671(7) 0.1732(3) 0.79351(13) 0.0775(14) Uani 0.70 1 d PG A 1
F3 F 0.33043(10) 0.0547(3) 0.84963(8) 0.0547(10) Uani 0.70 1 d PG A 1
F4 F 0.32653(11) 0.2219(3) 0.71640(9) 0.0744(14) Uani 0.70 1 d PG A 1
F5 F 0.31596(8) -0.0190(2) 0.74995(11) 0.0452(8) Uani 0.70 1 d PG A 1
F6 F 0.34101(11) 0.2956(2) 0.81607(13) 0.0661(13) Uani 0.70 1 d PG A 1
P1' P 0.32044(19) 0.1440(5) 0.7885(2) 0.0388(17) Uiso 0.30 1 d PG B 2
F1' F 0.3660(2) 0.0581(9) 0.7727(4) 0.095(5) Uiso 0.30 1 d PG B 2
F2' F 0.2748(2) 0.2299(8) 0.8042(4) 0.080(4) Uiso 0.30 1 d PG B 2
F3' F 0.3280(3) 0.1124(8) 0.8616(2) 0.058(3) Uiso 0.30 1 d PG B 2
F4' F 0.3129(3) 0.1756(9) 0.7153(2) 0.084(4) Uiso 0.30 1 d PG B 2
F5' F 0.2939(2) -0.0128(6) 0.7823(4) 0.103(4) Uiso 0.30 1 d PG B 2
F6' F 0.3470(3) 0.3008(6) 0.7946(4) 0.069(4) Uiso 0.30 1 d PG B 2

loop_
_atom_site_aniso_label
_atom_site_aniso_U_11
_atom_site_aniso_U_22
_atom_site_aniso_U_33
_atom_site_aniso_U_23
_atom_site_aniso_U_13
_atom_site_aniso_U_12
Ru 0.0188(2) 0.02304(14) 0.03069(15) 0.00117(11) -0.00348(13) 0.00096(11)
Cl 0.0229(6) 0.0310(4) 0.0531(6) -0.0037(4) -0.0060(4) 0.0008(4)
N1 0.0150(19) 0.0253(13) 0.0330(15) 0.0009(11) -0.0028(13) 0.0048(12)
C2 0.018(2) 0.0245(15) 0.0368(19) -0.0006(14) -0.0024(16) 0.0038(14)
N3 0.026(2) 0.0423(16) 0.0271(15) 0.0001(13) -0.0023(14) 0.0000(14)
C4 0.032(3) 0.048(2) 0.032(2) -0.0046(16) -0.0019(18) -0.0019(18)
C5 0.025(3) 0.057(2) 0.041(2) -0.0089(18) -0.0111(19) 0.0013(19)
C6 0.018(3) 0.0410(19) 0.059(3) -0.0048(18) -0.006(2) -0.0059(17)
C7 0.016(2) 0.0311(17) 0.046(2) 0.0008(15) -0.0015(18) 0.0037(15)
C8 0.021(3) 0.042(2) 0.055(2) 0.0084(17) 0.0042(19) -0.0045(17)
C9 0.026(3) 0.047(2) 0.038(2) 0.0079(16) 0.0006(18) 0.0027(18)
C10 0.019(2) 0.0299(16) 0.0327(19) 0.0059(14) 0.0008(16) 0.0040(15)
C11 0.027(3) 0.0288(16) 0.0331(19) 0.0043(14) -0.0025(17) 0.0056(15)
N12 0.027(2) 0.0300(14) 0.0292(15) 0.0045(12) -0.0066(13) 0.0032(13)
C13 0.043(3) 0.0396(19) 0.037(2) 0.0049(16) -0.0106(19) -0.0071(18)
C14 0.060(4) 0.050(2) 0.036(2) 0.0036(18) -0.019(2) -0.008(2)
C15 0.070(4) 0.047(2) 0.0286(19) 0.0047(17) -0.006(2) 0.001(2)
C16 0.050(3) 0.0416(19) 0.034(2) 0.0048(16) 0.0011(19) -0.0023(18)
N17 0.0155(18) 0.0232(12) 0.0299(15) -0.0007(11) -0.0007(13) 0.0016(12)
C18 0.020(2) 0.0308(16) 0.0312(17) -0.0002(14) 0.0030(16) -0.0014(15)
C19 0.023(3) 0.0314(17) 0.041(2) -0.0051(15) 0.0006(17) 0.0055(15)
C20 0.031(3) 0.0295(17) 0.042(2) 0.0047(15) -0.0058(18) 0.0031(16)
C21 0.023(3) 0.0379(18) 0.0290(18) 0.0023(14) -0.0027(16) -0.0034(15)
C22 0.012(2) 0.0260(15) 0.0301(18) -0.0018(13) -0.0003(15) -0.0037(14)
N23 0.0149(19) 0.0306(14) 0.0318(15) -0.0056(11) -0.0030(12) -0.0015(12)
C24 0.015(2) 0.0309(16) 0.0318(18) -0.0008(13) -0.0033(15) -0.0024(14)
C25 0.021(3) 0.0430(19) 0.0338(19) -0.0035(15) 0.0014(17) -0.0006(16)
C26 0.019(3) 0.057(2) 0.037(2) -0.0154(17) 0.0042(17) -0.0021(18)
C27 0.021(3) 0.0376(18) 0.051(2) -0.0183(17) 0.0006(18) 0.0001(16)
C28 0.011(2) 0.0293(16) 0.045(2) -0.0104(15) -0.0014(16) -0.0034(14)
N29 0.022(2) 0.0238(13) 0.0486(18) 0.0014(13) -0.0083(15) -0.0029(12)
C30 0.014(2) 0.0285(16) 0.055(2) -0.0066(16) -0.0061(18) -0.0039(15)
C31 0.020(3) 0.0271(17) 0.076(3) -0.0084(18) 0.001(2) -0.0033(15)
C32 0.022(3) 0.0222(17) 0.100(4) 0.000(2) -0.008(2) -0.0010(16)
C33 0.037(3) 0.0317(19) 0.076(3) 0.0118(19) -0.017(2) -0.0007(18)
C34 0.036(3) 0.0295(17) 0.058(3) 0.0051(17) -0.014(2) -0.0019(17)
P1 0.0454(16) 0.0473(11) 0.0257(9) -0.0007(6) -0.0046(8) 0.0148(8)
F1 0.030(2) 0.063(2) 0.075(3) -0.0111(19) 0.0084(19) 0.004(2)
F2 0.031(3) 0.123(4) 0.078(3) -0.034(3) -0.013(2) 0.036(2)
F3 0.068(3) 0.068(3) 0.0287(17) 0.0096(18) -0.0042(17) -0.001(2)
F4 0.141(4) 0.054(2) 0.0283(19) 0.0059(15) -0.003(2) 0.036(3)
F5 0.045(2) 0.0448(16) 0.0455(18) -0.0086(14) -0.0098(17) 0.0020(15)
F6 0.097(4) 0.047(2) 0.054(3) -0.0161(17) -0.001(2) 0.0038(18)

loop_
_atom_type_symbol
_atom_type_description
_atom_type_scat_dispersion_real
_atom_type_scat_dispersion_imag
_atom_type_scat_source
C C 0.0033 0.0016 'International Tables Vol C Tables 4.2.6.8 and 6.1.1.4'
H H 0.0000 0.0000 'International Tables Vol C Tables 4.2.6.8 and 6.1.1.4'
N N 0.0061 0.0033 'International Tables Vol C Tables 4.2.6.8 and 6.1.1.4'
F F 0.0171 0.0103 'International Tables Vol C Tables 4.2.6.8 and 6.1.1.4'
P P 0.1023 0.0942 'International Tables Vol C Tables 4.2.6.8 and 6.1.1.4'
Cl Cl 0.1484 0.1585 'International Tables Vol C Tables 4.2.6.8 and 6.1.1.4'
Ru Ru -1.2594 0.8363 'International Tables Vol C Tables 4.2.6.8 and 6.1.1.4'
O O 0.0106 0.0060 'International Tables Vol C Tables 4.2.6.8 and 6.1.1.4'

loop_
_geom_angle_atom_site_label_1
_geom_angle_atom_site_label_2
_geom_angle_atom_site_label_3
_geom_angle
_geom_angle_site_symmetry_1
_geom_angle_site_symmetry_3
_geom_angle_publ_flag
N23 Ru N17 79.54(10) . . ?
N23 Ru N1 101.53(11) . . ?
N17 Ru N1 92.87(10) . . ?
N23 Ru N29 79.70(11) . . ?
N17 Ru N29 159.22(11) . . ?
N1 Ru N29 90.50(10) . . ?
N23 Ru N12 177.69(10) . . ?
N17 Ru N12 102.75(10) . . ?
N1 Ru N12 78.09(11) . . ?
N29 Ru N12 98.01(11) . . ?
N23 Ru Cl 87.06(8) . . ?
N17 Ru Cl 90.48(8) . . ?
N1 Ru Cl 171.22(8) . . ?
N29 Ru Cl 89.23(8) . . ?
N12 Ru Cl 93.26(9) . . ?
C10 N1 C2 117.3(3) . . ?
C10 N1 Ru 115.2(2) . . ?
C2 N1 Ru 127.4(2) . . ?
N3 C2 N1 115.3(3) . . ?
N3 C2 C7 123.3(3) . . ?
N1 C2 C7 121.4(3) . . ?
C4 N3 C2 116.9(3) . . ?
N3 C4 C5 124.7(3) . . ?
C6 C5 C4 118.3(4) . . ?
C5 C6 C7 120.3(4) . . ?
C8 C7 C2 118.7(3) . . ?
C8 C7 C6 124.8(4) . . ?
C2 C7 C6 116.5(3) . . ?
C9 C8 C7 119.4(4) . . ?
C8 C9 C10 120.6(4) . . ?
N1 C10 C9 122.2(3) . . ?
N1 C10 C11 115.7(3) . . ?
C9 C10 C11 122.2(3) . . ?
N12 C11 C16 121.4(3) . . ?
N12 C11 C10 114.7(3) . . ?
C16 C11 C10 124.0(3) . . ?
C13 N12 C11 117.8(3) . . ?
C13 N12 Ru 126.6(3) . . ?
C11 N12 Ru 115.5(2) . . ?
N12 C13 C14 123.1(4) . . ?
C13 C14 C15 119.5(4) . . ?
C14 C15 C16 118.9(4) . . ?
C11 C16 C15 119.2(4) . . ?
C18 N17 C22 118.5(3) . . ?
C18 N17 Ru 128.1(2) . . ?
C22 N17 Ru 113.38(19) . . ?
N17 C18 C19 122.5(3) . . ?
C20 C19 C18 119.1(3) . . ?
C21 C20 C19 119.0(3) . . ?
C20 C21 C22 120.2(3) . . ?
N17 C22 C21 120.8(3) . . ?
N17 C22 C24 115.4(3) . . ?
C21 C22 C24 123.8(3) . . ?
C28 N23 C24 121.6(3) . . ?
C28 N23 Ru 119.1(2) . . ?
C24 N23 Ru 119.3(2) . . ?
N23 C24 C25 120.2(3) . . ?
N23 C24 C22 112.3(3) . . ?
C25 C24 C22 127.4(3) . . ?
C24 C25 C26 118.9(3) . . ?
C27 C26 C25 120.3(3) . . ?
C26 C27 C28 119.2(3) . . ?
N23 C28 C27 119.7(3) . . ?
N23 C28 C30 113.0(3) . . ?
C27 C28 C30 127.3(3) . . ?
C34 N29 C30 118.6(3) . . ?
C34 N29 Ru 128.5(3) . . ?
C30 N29 Ru 112.9(2) . . ?
N29 C30 C31 121.1(3) . . ?
N29 C30 C28 115.3(3) . . ?
C31 C30 C28 123.6(3) . . ?
C32 C31 C30 119.1(4) . . ?
C33 C32 C31 119.5(3) . . ?
C32 C33 C34 119.7(4) . . ?
N29 C34 C33 122.0(4) . . ?
F6 P1 F4 90.0 . . ?
F6 P1 F2 90.0 . . ?
F4 P1 F2 90.0 . . ?
F6 P1 F3 90.0 . . ?
F4 P1 F3 180.0 . . ?
F2 P1 F3 90.0 . . ?
F6 P1 F5 179.99(6) . . ?
F4 P1 F5 90.0 . . ?
F2 P1 F5 90.0 . . ?
F3 P1 F5 90.0 . . ?
F6 P1 F1 90.0 . . ?
F4 P1 F1 90.0 . . ?
F2 P1 F1 180.0 . . ?
F3 P1 F1 90.0 . . ?
F5 P1 F1 90.0 . . ?
F2' P1' F4' 90.0 . . ?
F2' P1' F5' 90.0 . . ?
F4' P1' F5' 90.0 . . ?
F2' P1' F1' 180.0(4) . . ?
F4' P1' F1' 90.0 . . ?
F5' P1' F1' 90.0 . . ?
F2' P1' F6' 90.0 . . ?
F4' P1' F6' 90.0 . . ?
F5' P1' F6' 180.0 . . ?
F1' P1' F6' 90.0 . . ?
F2' P1' F3' 90.0 . . ?
F4' P1' F3' 180.0(5) . . ?
F5' P1' F3' 90.0 . . ?
F1' P1' F3' 90.0 . . ?
F6' P1' F3' 90.0 . . ?

loop_
_geom_bond_atom_site_label_1
_geom_bond_atom_site_label_2
_geom_bond_distance
_geom_bond_site_symmetry_2
_geom_bond_publ_flag
Ru N23 1.961(3) . ?
Ru N17 2.065(2) . ?
Ru N1 2.070(3) . ?
Ru N29 2.071(3) . ?
Ru N12 2.075(3) . ?
Ru Cl 2.4179(10) . ?
N1 C10 1.352(4) . ?
N1 C2 1.396(4) . ?
C2 N3 1.353(4) . ?
C2 C7 1.411(5) . ?
N3 C4 1.320(4) . ?
C4 C5 1.397(5) . ?
C5 C6 1.347(5) . ?
C6 C7 1.416(5) . ?
C7 C8 1.404(5) . ?
C8 C9 1.348(5) . ?
C9 C10 1.407(5) . ?
C10 C11 1.458(5) . ?
C11 N12 1.358(4) . ?
C11 C16 1.385(5) . ?
N12 C13 1.346(4) . ?
C13 C14 1.361(5) . ?
C14 C15 1.365(5) . ?
C15 C16 1.387(5) . ?
N17 C18 1.339(4) . ?
N17 C22 1.368(4) . ?
C18 C19 1.388(4) . ?
C19 C20 1.375(5) . ?
C20 C21 1.375(4) . ?
C21 C22 1.386(4) . ?
C22 C24 1.475(4) . ?
N23 C28 1.345(4) . ?
N23 C24 1.353(4) . ?
C24 C25 1.376(4) . ?
C25 C26 1.385(5) . ?
C26 C27 1.371(5) . ?
C27 C28 1.391(5) . ?
C28 C30 1.473(5) . ?
N29 C34 1.340(4) . ?
N29 C30 1.373(4) . ?
C30 C31 1.393(4) . ?
C31 C32 1.384(5) . ?
C32 C33 1.363(6) . ?
C33 C34 1.390(5) . ?
P1 F6 1.5899 . ?
P1 F4 1.5900 . ?
P1 F2 1.5900 . ?
P1 F3 1.5900 . ?
P1 F5 1.5900 . ?
P1 F1 1.5901 . ?
P1' F2' 1.5900 . ?
P1' F4' 1.5900 . ?
P1' F5' 1.5900 . ?
P1' F1' 1.5900 . ?
P1' F6' 1.5901 . ?
P1' F3' 1.5901 . ?

loop_
_geom_torsion_atom_site_label_1
_geom_torsion_atom_site_label_2
_geom_torsion_atom_site_label_3
_geom_torsion_atom_site_label_4
_geom_torsion
_geom_torsion_site_symmetry_1
_geom_torsion_site_symmetry_2
_geom_torsion_site_symmetry_3
_geom_torsion_site_symmetry_4
_geom_torsion_publ_flag
N23 Ru N1 C10 169.2(2) . . . . ?
N17 Ru N1 C10 -110.9(2) . . . . ?
N29 Ru N1 C10 89.6(2) . . . . ?
N12 Ru N1 C10 -8.5(2) . . . . ?
Cl Ru N1 C10 1.4(6) . . . . ?
N23 Ru N1 C2 -6.7(2) . . . . ?
N17 Ru N1 C2 73.2(2) . . . . ?
N29 Ru N1 C2 -86.3(2) . . . . ?
N12 Ru N1 C2 175.6(2) . . . . ?
Cl Ru N1 C2 -174.5(3) . . . . ?
C10 N1 C2 N3 173.0(3) . . . . ?
Ru N1 C2 N3 -11.2(4) . . . . ?
C10 N1 C2 C7 -5.9(4) . . . . ?
Ru N1 C2 C7 170.0(2) . . . . ?
N1 C2 N3 C4 180.0(3) . . . . ?
C7 C2 N3 C4 -1.2(5) . . . . ?
C2 N3 C4 C5 -1.0(5) . . . . ?
N3 C4 C5 C6 1.2(6) . . . . ?
C4 C5 C6 C7 0.8(5) . . . . ?
N3 C2 C7 C8 -176.9(3) . . . . ?
N1 C2 C7 C8 1.8(5) . . . . ?
N3 C2 C7 C6 3.0(5) . . . . ?
N1 C2 C7 C6 -178.2(3) . . . . ?
C5 C6 C7 C8 177.2(3) . . . . ?
C5 C6 C7 C2 -2.7(5) . . . . ?
C2 C7 C8 C9 2.8(5) . . . . ?
C6 C7 C8 C9 -177.1(3) . . . . ?
C7 C8 C9 C10 -3.3(5) . . . . ?
C2 N1 C10 C9 5.5(4) . . . . ?
Ru N1 C10 C9 -170.9(2) . . . . ?
C2 N1 C10 C11 -174.8(3) . . . . ?
Ru N1 C10 C11 8.9(3) . . . . ?
C8 C9 C10 N1 -1.0(5) . . . . ?
C8 C9 C10 C11 179.3(3) . . . . ?
N1 C10 C11 N12 -3.1(4) . . . . ?
C9 C10 C11 N12 176.7(3) . . . . ?
N1 C10 C11 C16 176.2(3) . . . . ?
C9 C10 C11 C16 -4.0(5) . . . . ?
C16 C11 N12 C13 0.0(5) . . . . ?
C10 C11 N12 C13 179.3(3) . . . . ?
C16 C11 N12 Ru 176.5(2) . . . . ?
C10 C11 N12 Ru -4.2(3) . . . . ?
N23 Ru N12 C13 102(3) . . . . ?
N17 Ru N12 C13 -86.8(3) . . . . ?
N1 Ru N12 C13 -177.1(3) . . . . ?
N29 Ru N12 C13 94.1(3) . . . . ?
Cl Ru N12 C13 4.4(3) . . . . ?
N23 Ru N12 C11 -74(3) . . . . ?
N17 Ru N12 C11 97.1(2) . . . . ?
N1 Ru N12 C11 6.8(2) . . . . ?
N29 Ru N12 C11 -82.0(2) . . . . ?
Cl Ru N12 C11 -171.7(2) . . . . ?
C11 N12 C13 C14 0.7(5) . . . . ?
Ru N12 C13 C14 -175.3(3) . . . . ?
N12 C13 C14 C15 -0.9(6) . . . . ?
C13 C14 C15 C16 0.3(6) . . . . ?
N12 C11 C16 C15 -0.6(5) . . . . ?
C10 C11 C16 C15 -179.8(3) . . . . ?
C14 C15 C16 C11 0.4(5) . . . . ?
N23 Ru N17 C18 177.2(3) . . . . ?
N1 Ru N17 C18 76.0(3) . . . . ?
N29 Ru N17 C18 175.0(3) . . . . ?
N12 Ru N17 C18 -2.5(3) . . . . ?
Cl Ru N17 C18 -95.9(3) . . . . ?
N23 Ru N17 C22 0.7(2) . . . . ?
N1 Ru N17 C22 -100.5(2) . . . . ?
N29 Ru N17 C22 -1.4(4) . . . . ?
N12 Ru N17 C22 -178.9(2) . . . . ?
Cl Ru N17 C22 87.6(2) . . . . ?
C22 N17 C18 C19 0.3(5) . . . . ?
Ru N17 C18 C19 -176.0(2) . . . . ?
N17 C18 C19 C20 -0.2(5) . . . . ?
C18 C19 C20 C21 -0.2(5) . . . . ?
C19 C20 C21 C22 0.5(5) . . . . ?
C18 N17 C22 C21 0.0(5) . . . . ?
Ru N17 C22 C21 176.8(2) . . . . ?
C18 N17 C22 C24 -179.0(3) . . . . ?
Ru N17 C22 C24 -2.2(3) . . . . ?
C20 C21 C22 N17 -0.4(5) . . . . ?
C20 C21 C22 C24 178.5(3) . . . . ?
N17 Ru N23 C28 -179.7(3) . . . . ?
N1 Ru N23 C28 -88.9(3) . . . . ?
N29 Ru N23 C28 -0.5(2) . . . . ?
N12 Ru N23 C28 -9(3) . . . . ?
Cl Ru N23 C28 89.3(2) . . . . ?
N17 Ru N23 C24 1.0(2) . . . . ?
N1 Ru N23 C24 91.8(2) . . . . ?
N29 Ru N23 C24 -179.8(3) . . . . ?
N12 Ru N23 C24 172(14) . . . . ?
Cl Ru N23 C24 -90.0(2) . . . . ?
C28 N23 C24 C25 1.2(5) . . . . ?
Ru N23 C24 C25 -179.4(3) . . . . ?
C28 N23 C24 C22 178.3(3) . . . . ?
Ru N23 C24 C22 -2.4(4) . . . . ?
N17 C22 C24 N23 2.9(4) . . . . ?
C21 C22 C24 N23 -176.1(3) . . . . ?
N17 C22 C24 C25 179.7(3) . . . . ?
C21 C22 C24 C25 0.8(6) . . . . ?
N23 C24 C25 C26 0.8(5) . . . . ?
C22 C24 C25 C26 -175.8(3) . . . . ?
C24 C25 C26 C27 -2.1(5) . . . . ?
C25 C26 C27 C28 1.4(5) . . . . ?
C24 N23 C28 C27 -2.0(5) . . . . ?
Ru N23 C28 C27 178.7(2) . . . . ?
C24 N23 C28 C30 179.0(3) . . . . ?
Ru N23 C28 C30 -0.3(4) . . . . ?
C26 C27 C28 N23 0.6(5) . . . . ?
C26 C27 C28 C30 179.5(3) . . . . ?
N23 Ru N29 C34 -179.2(3) . . . . ?
N17 Ru N29 C34 -177.1(3) . . . . ?
N1 Ru N29 C34 -77.6(3) . . . . ?
N12 Ru N29 C34 0.4(3) . . . . ?
Cl Ru N29 C34 93.6(3) . . . . ?
N23 Ru N29 C30 1.2(2) . . . . ?
N17 Ru N29 C30 3.3(4) . . . . ?
N1 Ru N29 C30 102.8(2) . . . . ?
N12 Ru N29 C30 -179.2(2) . . . . ?
Cl Ru N29 C30 -86.0(2) . . . . ?
C34 N29 C30 C31 -1.6(5) . . . . ?
Ru N29 C30 C31 178.0(3) . . . . ?
C34 N29 C30 C28 178.7(3) . . . . ?
Ru N29 C30 C28 -1.7(4) . . . . ?
N23 C28 C30 N29 1.3(4) . . . . ?
C27 C28 C30 N29 -177.6(3) . . . . ?
N23 C28 C30 C31 -178.3(3) . . . . ?
C27 C28 C30 C31 2.7(6) . . . . ?
N29 C30 C31 C32 1.4(5) . . . . ?
C28 C30 C31 C32 -179.0(3) . . . . ?
C30 C31 C32 C33 -0.3(6) . . . . ?
C31 C32 C33 C34 -0.5(6) . . . . ?
C30 N29 C34 C33 0.8(5) . . . . ?
Ru N29 C34 C33 -178.7(3) . . . . ?
C32 C33 C34 N29 0.2(6) . . . . ?
